data_4508680
loop_
_publ_author_name
'Chopra, Deepak'
'Guru Row, Tayur N.'

_publ_section_title
;
 Solvatomorphism in 3-Fluorobenzoylaminophenyl 3-Fluorobenzoate:&#x2009; A
 Subtle Interplay of Strong Hydrogen Bonds and Weak Intermolecular
 Interactions Involving Disordered Fluorine
;
_journal_issue 6
_journal_name_full 'Crystal Growth &amp; Design'
_journal_page_first 1267
_journal_paper_doi 10.1021/cg060082o
_journal_volume 6
_journal_year 2006
_chemical_formula_moiety 'C20 H11 F2 N O3, 0.5(C6 H12)'
_chemical_formula_sum 'C23 H17 F2 N O3'
_chemical_formula_weight 393.38
_chemical_name_systematic ?
_space_group_IT_number 2
_symmetry_cell_setting triclinic
_symmetry_space_group_name_Hall '-P 1'
_symmetry_space_group_name_H-M 'P -1'
_atom_sites_solution_hydrogens geom
_atom_sites_solution_primary direct
_atom_sites_solution_secondary difmap
_cell_angle_alpha 95.269(3)
_cell_angle_beta 95.215(3)
_cell_angle_gamma 96.239(3)
_cell_formula_units_Z 2
_cell_length_a 7.9036(13)
_cell_length_b 10.2216(17)
_cell_length_c 12.435(2)
_cell_measurement_reflns_used 567
_cell_measurement_temperature 290(2)
_cell_measurement_theta_max 25.4
_cell_measurement_theta_min 1.4
_cell_volume 989.2(3)
_computing_cell_refinement SMART
_computing_data_collection 'SMART (Bruker, 1998)'
_computing_data_reduction 'SAINT (Bruker, 1998)'
_computing_molecular_graphics 'Ortep-3 for Windows (Farrugia, 1997) and CAMERON (Watkin et al., 1993)'
_computing_publication_material 'PLATON (Spek, 2003)'
_computing_structure_refinement 'SHELXL-97 (Sheldrick, 1997)'
_computing_structure_solution 'SIR92 (Altomare et al., 1993)'
_diffrn_ambient_temperature 290(2)
_diffrn_measured_fraction_theta_full 0.987
_diffrn_measured_fraction_theta_max 0.987
_diffrn_measurement_device_type 'Bruker SMART CCD area detector'
_diffrn_measurement_method '\f and \w scans'
_diffrn_radiation_monochromator graphite
_diffrn_radiation_source 'fine-focus sealed tube'
_diffrn_radiation_type MoK\a
_diffrn_radiation_wavelength 0.71073
_diffrn_reflns_av_R_equivalents 0.0301
_diffrn_reflns_av_sigmaI/netI 0.0360
_diffrn_reflns_limit_h_max 9
_diffrn_reflns_limit_h_min -9
_diffrn_reflns_limit_k_max 12
_diffrn_reflns_limit_k_min -12
_diffrn_reflns_limit_l_max 14
_diffrn_reflns_limit_l_min -14
_diffrn_reflns_number 9502
_diffrn_reflns_reduction_process
;
 ?
;
_diffrn_reflns_theta_full 25.00
_diffrn_reflns_theta_max 25.00
_diffrn_reflns_theta_min 1.65
_exptl_absorpt_coefficient_mu 0.100
_exptl_absorpt_correction_T_max 0.9930
_exptl_absorpt_correction_T_min 0.9434
_exptl_absorpt_correction_type multi-scan
_exptl_absorpt_process_details '(SADABS; Sheldrick, 1997)'
_exptl_crystal_colour colorless
_exptl_crystal_density_diffrn 1.324
_exptl_crystal_density_method 'Not Measured'
_exptl_crystal_description plates
_exptl_crystal_F_000 408
_exptl_crystal_size_max 0.38
_exptl_crystal_size_mid 0.28
_exptl_crystal_size_min 0.07
_refine_diff_density_max 0.163
_refine_diff_density_min -0.126
_refine_diff_density_rms 0.030
_refine_ls_extinction_method none
_refine_ls_goodness_of_fit_ref 1.071
_refine_ls_hydrogen_treatment mixed
_refine_ls_matrix_type full
_refine_ls_number_parameters 286
_refine_ls_number_reflns 3435
_refine_ls_number_restraints 0
_refine_ls_restrained_S_all 1.071
_refine_ls_R_factor_all 0.0917
_refine_ls_R_factor_gt 0.0595
_refine_ls_shift/su_max 0.000
_refine_ls_shift/su_mean 0.000
_refine_ls_structure_factor_coef Fsqd
_refine_ls_weighting_details 'calc w=1/[\s^2^(Fo^2^)+(0.0650P)^2^+0.1040P] where P=(Fo^2^+2Fc^2^)/3'
_refine_ls_weighting_scheme calc
_refine_ls_wR_factor_gt 0.1301
_refine_ls_wR_factor_ref 0.1451
_reflns_number_gt 2381
_reflns_number_total 3435
_reflns_threshold_expression >2sigma(I)
_cod_data_source_file cg060082osup2.cif
_cod_data_source_block dc5_m
_cod_depositor_comments
;
The following automatic conversions were performed:

'_symmetry_cell_setting' value 'Triclinic' changed to 'triclinic'
according to /home/saulius/struct/CIF-dictionaries/cif_core.dic
dictionary named 'cif_core.dic' version 2.4.2 from 2011-04-26.

Automatic conversion script
Id: cif_fix_values 1891 2012-01-12 08:04:46Z andrius 
;
_cod_database_code 4508680

loop_
_symmetry_equiv_pos_as_xyz
x,y,z
-x,-y,-z

loop_
_atom_site_label
_atom_site_type_symbol
_atom_site_fract_x
_atom_site_fract_y
_atom_site_fract_z
_atom_site_U_iso_or_equiv
_atom_site_adp_type
_atom_site_occupancy
_atom_site_symmetry_multiplicity
_atom_site_calc_flag
_atom_site_refinement_flags
_atom_site_disorder_assembly
_atom_site_disorder_group
F1A F 1.5295(2) 0.79930(17) 0.7225(2) 0.0964(10) Uani 0.788(4) 1 d P A 1
F2A F 0.7890(3) -0.0647(3) -0.07766(16) 0.1147(10) Uani 0.891(5) 1 d P B 1
F1B F 1.9007(9) 0.5278(7) 0.6387(8) 0.098(3) Uani 0.212(4) 1 d P A 2
F2B F 0.385(2) -0.2478(17) 0.1106(13) 0.102(7) Uani 0.109(5) 1 d P B 2
O2 O 1.17547(19) 0.36451(15) 0.63575(14) 0.0654(5) Uani 1 1 d . . .
O3 O 1.3598(2) 0.22815(16) 0.57805(15) 0.0680(5) Uani 1 1 d . . .
O1 O 0.8800(2) 0.19709(18) 0.28717(15) 0.0791(6) Uani 1 1 d . . .
N1 N 0.7718(2) 0.0507(2) 0.39695(17) 0.0544(5) Uani 1 1 d . . .
C4 C 0.7145(3) 0.0016(2) 0.2025(2) 0.0565(6) Uani 1 1 d . . .
C7 C 0.7963(3) 0.0926(2) 0.2990(2) 0.0574(6) Uani 1 1 d . . .
C8 C 0.8439(3) 0.1087(2) 0.49999(19) 0.0492(6) Uani 1 1 d . . .
C12 C 1.0427(3) 0.2578(2) 0.6200(2) 0.0549(6) Uani 1 1 d . . .
C14 C 1.3325(3) 0.3359(2) 0.61320(19) 0.0527(6) Uani 1 1 d . . .
C15 C 1.4647(3) 0.4511(2) 0.63854(18) 0.0516(6) Uani 1 1 d . . .
C16 C 1.6326(3) 0.4307(2) 0.6285(2) 0.0639(7) Uani 1 1 d . A .
H16 H 1.6587 0.3467 0.6057 0.077 Uiso 1 1 calc R . .
C20 C 1.4264(3) 0.5771(2) 0.6712(2) 0.0612(6) Uani 1 1 d . A .
H20 H 1.3141 0.5933 0.6778 0.073 Uiso 1 1 calc R . .
C9 C 0.7871(3) 0.0527(2) 0.5899(2) 0.0584(6) Uani 1 1 d . . .
H9 H 0.6996 -0.0171 0.5803 0.070 Uiso 1 1 calc R . .
C13 C 0.9727(3) 0.2143(2) 0.5156(2) 0.0565(6) Uani 1 1 d . . .
H13 H 1.0110 0.2549 0.4569 0.068 Uiso 1 1 calc R . .
C10 C 0.8591(3) 0.0997(2) 0.6924(2) 0.0651(7) Uani 1 1 d . . .
H10 H 0.8201 0.0610 0.7519 0.078 Uiso 1 1 calc R . .
C17 C 1.7618(4) 0.5338(3) 0.6519(2) 0.0740(8) Uani 1 1 d . . .
C5 C 0.7869(3) 0.0103(3) 0.1054(2) 0.0735(8) Uani 1 1 d . B .
H5 H 0.8812 0.0719 0.1012 0.088 Uiso 1 1 calc R . .
C3 C 0.5723(3) -0.0892(3) 0.2053(2) 0.0657(7) Uani 1 1 d . B .
H3 H 0.5218 -0.0951 0.2696 0.079 Uiso 1 1 calc R . .
C11 C 0.9894(3) 0.2041(2) 0.7087(2) 0.0627(7) Uani 1 1 d . . .
H11 H 1.0386 0.2362 0.7782 0.075 Uiso 1 1 calc R . .
C19 C 1.5585(3) 0.6769(2) 0.6932(2) 0.0680(7) Uani 1 1 d . . .
C18 C 1.7252(3) 0.6584(3) 0.6853(2) 0.0693(7) Uani 1 1 d . A .
H18 H 1.8119 0.7284 0.7021 0.083 Uiso 1 1 calc R . .
C1 C 0.5781(4) -0.1636(3) 0.0180(3) 0.0892(9) Uani 1 1 d . B .
H1 H 0.5335 -0.2193 -0.0438 0.107 Uiso 1 1 calc R . .
C6 C 0.7171(4) -0.0736(3) 0.0154(2) 0.0818(9) Uani 1 1 d . . .
C2 C 0.5045(4) -0.1709(3) 0.1137(3) 0.0825(8) Uani 1 1 d . . .
C21 C 0.8309(8) 0.5319(7) -0.0057(7) 0.223(3) Uani 1 1 d . . .
H21A H 0.7461 0.5809 0.0261 0.267 Uiso 1 1 calc R . .
H21B H 0.7761 0.4809 -0.0717 0.267 Uiso 1 1 calc R . .
C23 C 1.0272(11) 0.3728(5) 0.0336(5) 0.181(2) Uani 1 1 d . . .
H23A H 0.9844 0.3118 -0.0299 0.218 Uiso 1 1 calc R . .
H23B H 1.0702 0.3219 0.0900 0.218 Uiso 1 1 calc R . .
C22 C 0.8897(11) 0.4408(7) 0.0706(5) 0.195(3) Uani 1 1 d . . .
H22A H 0.9278 0.4903 0.1405 0.234 Uiso 1 1 calc R . .
H22B H 0.7945 0.3762 0.0804 0.234 Uiso 1 1 calc R . .
H1N H 0.717(3) -0.029(2) 0.3974(18) 0.059(7) Uiso 1 1 d . . .

loop_
_atom_site_aniso_label
_atom_site_aniso_U_11
_atom_site_aniso_U_22
_atom_site_aniso_U_33
_atom_site_aniso_U_23
_atom_site_aniso_U_13
_atom_site_aniso_U_12
F1A 0.0688(13) 0.0507(13) 0.161(2) -0.0277(12) 0.0086(12) 0.0015(9)
F2A 0.1059(17) 0.174(2) 0.0672(14) 0.0140(13) 0.0230(11) 0.0187(14)
F1B 0.038(4) 0.073(5) 0.182(9) 0.007(5) 0.016(4) 0.005(3)
F2B 0.088(12) 0.102(13) 0.099(13) -0.021(9) -0.002(9) -0.025(10)
O2 0.0479(9) 0.0522(10) 0.0910(13) -0.0111(9) 0.0067(8) -0.0013(7)
O3 0.0584(10) 0.0451(10) 0.0993(14) -0.0003(9) 0.0140(9) 0.0028(8)
O1 0.0697(11) 0.0753(12) 0.0873(13) 0.0235(10) 0.0005(9) -0.0208(10)
N1 0.0476(11) 0.0466(12) 0.0675(14) 0.0068(10) 0.0072(10) -0.0037(9)
C4 0.0447(13) 0.0599(14) 0.0659(16) 0.0104(12) 0.0034(11) 0.0091(11)
C7 0.0407(12) 0.0570(15) 0.0749(18) 0.0115(13) 0.0060(11) 0.0036(11)
C8 0.0390(12) 0.0449(12) 0.0644(16) 0.0035(11) 0.0079(11) 0.0073(10)
C12 0.0427(12) 0.0479(13) 0.0722(17) -0.0046(12) 0.0066(12) 0.0050(10)
C14 0.0485(13) 0.0483(14) 0.0608(15) 0.0051(11) 0.0038(11) 0.0043(11)
C15 0.0511(13) 0.0477(13) 0.0545(14) 0.0055(11) 0.0016(10) 0.0019(10)
C16 0.0560(15) 0.0502(14) 0.0855(19) 0.0064(13) 0.0089(13) 0.0057(12)
C20 0.0521(14) 0.0545(15) 0.0744(17) -0.0013(12) 0.0038(12) 0.0040(11)
C9 0.0468(13) 0.0554(14) 0.0735(18) 0.0067(13) 0.0125(12) 0.0029(11)
C13 0.0460(13) 0.0479(13) 0.0761(18) 0.0052(12) 0.0127(12) 0.0029(10)
C10 0.0585(15) 0.0692(16) 0.0693(18) 0.0093(14) 0.0159(13) 0.0061(13)
C17 0.0531(17) 0.0644(18) 0.103(2) 0.0111(16) 0.0084(15) -0.0021(14)
C5 0.0572(15) 0.089(2) 0.078(2) 0.0239(17) 0.0070(14) 0.0110(14)
C3 0.0549(15) 0.0709(16) 0.0683(17) 0.0011(14) 0.0043(12) 0.0009(13)
C11 0.0549(14) 0.0672(16) 0.0642(17) -0.0028(13) 0.0057(12) 0.0074(12)
C19 0.0690(18) 0.0471(15) 0.0829(19) -0.0018(13) -0.0001(14) -0.0027(12)
C18 0.0582(16) 0.0609(17) 0.084(2) 0.0079(14) 0.0037(13) -0.0100(13)
C1 0.082(2) 0.098(2) 0.082(2) -0.0134(18) -0.0040(17) 0.0136(18)
C6 0.077(2) 0.112(2) 0.0599(19) 0.0100(17) 0.0074(16) 0.0256(19)
C2 0.073(2) 0.086(2) 0.082(2) -0.0061(17) -0.0005(17) -0.0005(17)
C21 0.172(6) 0.142(5) 0.362(11) 0.066(6) 0.007(6) 0.036(4)
C23 0.294(8) 0.103(4) 0.155(5) 0.036(3) 0.020(5) 0.041(5)
C22 0.288(9) 0.142(5) 0.161(5) 0.012(4) 0.093(5) -0.004(5)

loop_
_atom_type_symbol
_atom_type_description
_atom_type_scat_dispersion_real
_atom_type_scat_dispersion_imag
_atom_type_scat_source
O O 0.0106 0.0060 'International Tables Vol C Tables 4.2.6.8 and 6.1.1.4'
N N 0.0061 0.0033 'International Tables Vol C Tables 4.2.6.8 and 6.1.1.4'
F F 0.0171 0.0103 'International Tables Vol C Tables 4.2.6.8 and 6.1.1.4'
H H 0.0000 0.0000 'International Tables Vol C Tables 4.2.6.8 and 6.1.1.4'
C C 0.0033 0.0016 'International Tables Vol C Tables 4.2.6.8 and 6.1.1.4'

loop_
_geom_angle_atom_site_label_1
_geom_angle_atom_site_label_2
_geom_angle_atom_site_label_3
_geom_angle
_geom_angle_site_symmetry_1
_geom_angle_site_symmetry_3
C14 O2 C12 116.45(17) . .
C7 N1 C8 128.5(2) . .
C7 N1 H1N 117.0(15) . .
C8 N1 H1N 113.8(15) . .
C3 C4 C5 118.9(2) . .
C3 C4 C7 123.7(2) . .
C5 C4 C7 117.4(2) . .
O1 C7 N1 123.5(2) . .
O1 C7 C4 120.7(2) . .
N1 C7 C4 115.8(2) . .
C13 C8 C9 119.1(2) . .
C13 C8 N1 123.3(2) . .
C9 C8 N1 117.6(2) . .
C11 C12 C13 123.2(2) . .
C11 C12 O2 118.3(2) . .
C13 C12 O2 118.5(2) . .
O3 C14 O2 123.0(2) . .
O3 C14 C15 124.3(2) . .
O2 C14 C15 112.6(2) . .
C16 C15 C20 119.5(2) . .
C16 C15 C14 117.8(2) . .
C20 C15 C14 122.8(2) . .
C17 C16 C15 120.5(2) . .
C17 C16 H16 119.7 . .
C15 C16 H16 119.7 . .
C19 C20 C15 118.1(2) . .
C19 C20 H20 120.9 . .
C15 C20 H20 120.9 . .
C10 C9 C8 120.5(2) . .
C10 C9 H9 119.7 . .
C8 C9 H9 119.7 . .
C12 C13 C8 118.5(2) . .
C12 C13 H13 120.7 . .
C8 C13 H13 120.7 . .
C9 C10 C11 120.8(2) . .
C9 C10 H10 119.6 . .
C11 C10 H10 119.6 . .
F1B C17 C18 114.4(4) . .
F1B C17 C16 125.0(5) . .
C18 C17 C16 120.4(3) . .
C6 C5 C4 119.1(3) . .
C6 C5 H5 120.5 . .
C4 C5 H5 120.5 . .
C2 C3 C4 120.7(3) . .
C2 C3 H3 119.7 . .
C4 C3 H3 119.7 . .
C12 C11 C10 117.9(2) . .
C12 C11 H11 121.1 . .
C10 C11 H11 121.1 . .
F1A C19 C18 115.9(2) . .
F1A C19 C20 120.8(2) . .
C18 C19 C20 123.3(2) . .
C19 C18 C17 118.2(2) . .
C19 C18 H18 120.9 . .
C17 C18 H18 120.9 . .
C6 C1 C2 118.8(3) . .
C6 C1 H1 120.6 . .
C2 C1 H1 120.6 . .
F2A C6 C1 119.3(3) . .
F2A C6 C5 118.5(3) . .
C1 C6 C5 122.2(3) . .
F2B C2 C1 115.7(8) . .
F2B C2 C3 123.9(8) . .
C1 C2 C3 120.4(3) . .
C22 C21 C23 112.7(6) . 2_765
C22 C21 H21A 109.0 . .
C23 C21 H21A 109.0 2_765 .
C22 C21 H21B 109.0 . .
C23 C21 H21B 109.0 2_765 .
H21A C21 H21B 107.8 . .
C22 C23 C21 111.1(5) . 2_765
C22 C23 H23A 109.4 . .
C21 C23 H23A 109.4 2_765 .
C22 C23 H23B 109.4 . .
C21 C23 H23B 109.4 2_765 .
H23A C23 H23B 108.0 . .
C23 C22 C21 112.5(5) . .
C23 C22 H22A 109.1 . .
C21 C22 H22A 109.1 . .
C23 C22 H22B 109.1 . .
C21 C22 H22B 109.1 . .
H22A C22 H22B 107.8 . .

loop_
_geom_bond_atom_site_label_1
_geom_bond_atom_site_label_2
_geom_bond_distance
_geom_bond_site_symmetry_2
F1A C19 1.320(3) .
F2A C6 1.340(3) .
F1B C17 1.132(7) .
F2B C2 1.155(15) .
O2 C14 1.353(3) .
O2 C12 1.415(3) .
O3 C14 1.197(3) .
O1 C7 1.222(3) .
N1 C7 1.351(3) .
N1 C8 1.404(3) .
N1 H1N 0.88(2) .
C4 C3 1.382(3) .
C4 C5 1.389(4) .
C4 C7 1.498(3) .
C8 C13 1.389(3) .
C8 C9 1.389(3) .
C12 C11 1.357(3) .
C12 C13 1.378(3) .
C14 C15 1.477(3) .
C15 C16 1.381(3) .
C15 C20 1.388(3) .
C16 C17 1.375(3) .
C16 H16 0.9300 .
C20 C19 1.368(3) .
C20 H20 0.9300 .
C9 C10 1.370(3) .
C9 H9 0.9300 .
C13 H13 0.9300 .
C10 C11 1.387(3) .
C10 H10 0.9300 .
C17 C18 1.373(4) .
C5 C6 1.379(4) .
C5 H5 0.9300 .
C3 C2 1.378(4) .
C3 H3 0.9300 .
C11 H11 0.9300 .
C19 C18 1.362(4) .
C18 H18 0.9300 .
C1 C6 1.360(4) .
C1 C2 1.375(4) .
C1 H1 0.9300 .
C21 C22 1.469(8) .
C21 C23 1.491(8) 2_765
C21 H21A 0.9700 .
C21 H21B 0.9700 .
C23 C22 1.439(8) .
C23 C21 1.491(8) 2_765
C23 H23A 0.9700 .
C23 H23B 0.9700 .
C22 H22A 0.9700 .
C22 H22B 0.9700 .

loop_
_geom_torsion_atom_site_label_1
_geom_torsion_atom_site_label_2
_geom_torsion_atom_site_label_3
_geom_torsion_atom_site_label_4
_geom_torsion
_geom_torsion_site_symmetry_1
C8 N1 C7 O1 -5.5(4) .
C8 N1 C7 C4 174.04(19) .
C3 C4 C7 O1 -155.2(2) .
C5 C4 C7 O1 24.6(3) .
C3 C4 C7 N1 25.2(3) .
C5 C4 C7 N1 -154.9(2) .
C7 N1 C8 C13 -8.2(3) .
C7 N1 C8 C9 174.6(2) .
C14 O2 C12 C11 103.7(3) .
C14 O2 C12 C13 -76.9(3) .
C12 O2 C14 O3 2.7(3) .
C12 O2 C14 C15 -176.35(19) .
O3 C14 C15 C16 -4.9(4) .
O2 C14 C15 C16 174.0(2) .
O3 C14 C15 C20 174.8(2) .
O2 C14 C15 C20 -6.2(3) .
C20 C15 C16 C17 0.9(4) .
C14 C15 C16 C17 -179.4(2) .
C16 C15 C20 C19 -0.6(4) .
C14 C15 C20 C19 179.7(2) .
C13 C8 C9 C10 -1.1(3) .
N1 C8 C9 C10 176.3(2) .
C11 C12 C13 C8 -1.4(3) .
O2 C12 C13 C8 179.26(18) .
C9 C8 C13 C12 1.6(3) .
N1 C8 C13 C12 -175.6(2) .
C8 C9 C10 C11 0.2(4) .
C15 C16 C17 F1B -174.2(6) .
C15 C16 C17 C18 -0.2(4) .
C3 C4 C5 C6 -1.4(4) .
C7 C4 C5 C6 178.8(2) .
C5 C4 C3 C2 0.8(4) .
C7 C4 C3 C2 -179.3(2) .
C13 C12 C11 C10 0.6(4) .
O2 C12 C11 C10 179.9(2) .
C9 C10 C11 C12 0.0(4) .
C15 C20 C19 F1A 178.7(2) .
C15 C20 C19 C18 -0.4(4) .
F1A C19 C18 C17 -178.0(3) .
C20 C19 C18 C17 1.1(4) .
F1B C17 C18 C19 173.8(6) .
C16 C17 C18 C19 -0.7(4) .
C2 C1 C6 F2A -179.4(3) .
C2 C1 C6 C5 0.2(5) .
C4 C5 C6 F2A -179.5(2) .
C4 C5 C6 C1 0.9(4) .
C6 C1 C2 F2B 178.8(10) .
C6 C1 C2 C3 -0.7(5) .
C4 C3 C2 F2B -179.3(11) .
C4 C3 C2 C1 0.2(4) .
C21 C23 C22 C21 52.6(9) 2_765
C23 C21 C22 C23 -53.5(9) 2_765
